data_4114349
loop_
_publ_author_name
'Colette Boskovic'
'Roland Bircher'
'Philip L. W. Tregenna-Piggott'
'Hans U. G\"udel'
'Carley Paulsen'
'Wolfgang Wernsdorfer'
'Anne-Laure Barra'
'Eugene Khatsko'
'Antonia Neels'
'Helen Stoeckli-Evans'

_publ_section_title
;
 Ferromagnetic and Antiferromagnetic Intermolecular Interactions in a New
 Family of Mn4 Complexes with an Energy Barrier to Magnetization Reversal
;
_journal_name_full 'Journal of the American Chemical Society'
_journal_page_first 14046
_journal_page_last 14058
_journal_paper_doi 10.1021/ja0367086
_journal_volume 125
_journal_year 2003
_chemical_formula_sum 'C40.5 H42.75 Cl4 Mn4 N6.25 O8'
_chemical_formula_weight 1106.62
_space_group_IT_number 2
_symmetry_cell_setting triclinic
_symmetry_space_group_name_Hall '-P 1'
_symmetry_space_group_name_H-M 'P -1'
_atom_sites_solution_hydrogens difmap
_atom_sites_solution_primary direct
_atom_sites_solution_secondary difmap
_audit_creation_method SHELXL-97
_cell_angle_alpha 71.960(11)
_cell_angle_beta 88.220(11)
_cell_angle_gamma 81.644(11)
_cell_formula_units_Z 2
_cell_length_a 10.2734(9)
_cell_length_b 12.5078(12)
_cell_length_c 19.1271(19)
_cell_measurement_reflns_used 8000
_cell_measurement_temperature 153(2)
_cell_measurement_theta_max 25.99
_cell_measurement_theta_min 2.24
_cell_volume 2311.9(4)
_computing_cell_refinement 'CELL (Stoe IPDS Software, 2000)'
_computing_data_collection 'EXPOSE (Stoe IPDS Software, 2000)'
_computing_data_reduction 'INTEGRATE (Stoe IPDS Software, 2000)'
_computing_molecular_graphics 'PLATON99 (Spek, 1990)'
_computing_publication_material 'SHELXL-97 (Sheldrick, 1997)'
_computing_structure_refinement 'SHELXL-97 (Sheldrick, 1997)'
_computing_structure_solution 'SHELXS-97 (Sheldrick, 1990)'
_diffrn_ambient_temperature 153(2)
_diffrn_detector_area_resol_mean 0.81\%A
_diffrn_measured_fraction_theta_full 0.922
_diffrn_measured_fraction_theta_max 0.922
_diffrn_measurement_device_type 'STOE IPDS'
_diffrn_measurement_method 'phi oscillation'
_diffrn_radiation_monochromator graphite
_diffrn_radiation_source 'fine-focus sealed tube'
_diffrn_radiation_type MoK\a
_diffrn_radiation_wavelength 0.71073
_diffrn_reflns_av_R_equivalents 0.0715
_diffrn_reflns_av_sigmaI/netI 0.0881
_diffrn_reflns_limit_h_max 12
_diffrn_reflns_limit_h_min -12
_diffrn_reflns_limit_k_max 15
_diffrn_reflns_limit_k_min -15
_diffrn_reflns_limit_l_max 23
_diffrn_reflns_limit_l_min -23
_diffrn_reflns_number 18158
_diffrn_reflns_theta_full 25.99
_diffrn_reflns_theta_max 25.99
_diffrn_reflns_theta_min 2.24
_diffrn_standards_decay_% 0
_diffrn_standards_interval_time 0
_diffrn_standards_number 0
_exptl_absorpt_coefficient_mu 1.355
_exptl_absorpt_correction_type none
_exptl_crystal_colour brown
_exptl_crystal_density_diffrn 1.590
_exptl_crystal_density_meas ?
_exptl_crystal_description block
_exptl_crystal_F_000 1123
_exptl_crystal_size_max 0.35
_exptl_crystal_size_mid 0.30
_exptl_crystal_size_min 0.30
_refine_diff_density_max 0.658
_refine_diff_density_min -0.477
_refine_diff_density_rms 0.078
_refine_ls_extinction_method none
_refine_ls_goodness_of_fit_ref 0.840
_refine_ls_hydrogen_treatment refall
_refine_ls_matrix_type full
_refine_ls_number_parameters 720
_refine_ls_number_reflns 8395
_refine_ls_number_restraints 0
_refine_ls_restrained_S_all 0.840
_refine_ls_R_factor_all 0.0621
_refine_ls_R_factor_gt 0.0349
_refine_ls_shift/su_max 0.001
_refine_ls_shift/su_mean <0.001
_refine_ls_structure_factor_coef Fsqd
_refine_ls_weighting_details 'calc w=1/[\s^2^(Fo^2^)+(0.0310P)^2^] where P=(Fo^2^+2Fc^2^)/3'
_refine_ls_weighting_scheme calc
_refine_ls_wR_factor_gt 0.0728
_refine_ls_wR_factor_ref 0.0784
_reflns_number_gt 5411
_reflns_number_total 8395
_reflns_threshold_expression I>2sigma(I)
_cod_data_source_file ja0367086si20030616_010333.cif
_cod_data_source_block cpd1-solvate
_cod_depositor_comments
;
 Marking attached hydrogen atoms.

 Antanas Vaitkus,
 2018-02-09

The following automatic conversions were performed:

'_exptl_crystal_density_meas' value 'none' was changed to '?' - the
value is perceived as not measured.

Automatic conversion script
Id: cif_fix_values 3008 2015-01-20 13:52:24Z robertas 
;
_cod_original_formula_sum 'C40.50 H42.75 Cl4 Mn4 N6.25 O8'
_cod_database_code 4114349

loop_
_symmetry_equiv_pos_as_xyz
'x, y, z'
'-x, -y, -z'

loop_
_atom_site_label
_atom_site_type_symbol
_atom_site_fract_x
_atom_site_fract_y
_atom_site_fract_z
_atom_site_U_iso_or_equiv
_atom_site_adp_type
_atom_site_occupancy
_atom_site_symmetry_multiplicity
_atom_site_calc_flag
_atom_site_refinement_flags
_atom_site_attached_hydrogens
Mn1 Mn 0.98339(5) 0.85406(4) 0.33493(2) 0.01923(12) Uani 1 1 d . 0
Mn2 Mn 1.12098(5) 0.81316(4) 0.18554(3) 0.02009(12) Uani 1 1 d . 0
Mn3 Mn 0.93825(5) 0.61278(4) 0.19448(3) 0.01983(12) Uani 1 1 d . 0
Mn4 Mn 0.79945(5) 0.65555(4) 0.34374(2) 0.01815(12) Uani 1 1 d . 0
Cl1 Cl 1.23715(8) 0.81985(7) 0.29893(4) 0.02537(19) Uani 1 1 d . 0
Cl2 Cl 0.96642(9) 0.78601(6) 0.08378(4) 0.0261(2) Uani 1 1 d . 0
Cl3 Cl 0.90597(9) 0.46523(6) 0.32668(4) 0.02519(19) Uani 1 1 d . 0
Cl4 Cl 0.73715(8) 0.87264(7) 0.34608(4) 0.02615(19) Uani 1 1 d . 0
N1 N 1.0450(3) 0.8063(2) 0.43936(14) 0.0227(6) Uani 1 1 d . 0
N2 N 1.1189(3) 0.9734(2) 0.12274(15) 0.0242(7) Uani 1 1 d . 0
N3 N 1.0750(3) 0.5080(2) 0.16345(14) 0.0214(6) Uani 1 1 d . 0
N4 N 0.6127(3) 0.6544(2) 0.32334(14) 0.0200(6) Uani 1 1 d . 0
O1 O 0.9937(2) 1.00555(17) 0.32530(12) 0.0252(5) Uani 1 1 d . 0
O2 O 0.9720(2) 0.69365(16) 0.35826(11) 0.0182(5) Uani 1 1 d . 0
O3 O 1.2780(2) 0.77017(17) 0.14427(11) 0.0244(5) Uani 1 1 d . 0
O4 O 0.9699(2) 0.87833(16) 0.22919(11) 0.0201(5) Uani 1 1 d . 0
O5 O 0.8072(2) 0.56679(18) 0.15037(12) 0.0271(6) Uani 1 1 d . 0
O6 O 1.0899(2) 0.65521(16) 0.23154(11) 0.0192(5) Uani 1 1 d . 0
O7 O 0.7719(2) 0.59546(17) 0.44435(11) 0.0216(5) Uani 1 1 d . 0
O8 O 0.8089(2) 0.70484(16) 0.23669(11) 0.0192(5) Uani 1 1 d . 0
C1 C 1.0657(3) 1.0469(3) 0.36461(18) 0.0249(8) Uani 1 1 d . 0
C2 C 1.0902(4) 1.1598(3) 0.3355(2) 0.0311(9) Uani 1 1 d . 0
H2 H 1.057(4) 1.197(3) 0.292(2) 0.032(10) Uiso 1 1 d . 0
C3 C 1.1615(4) 1.2074(3) 0.3741(2) 0.0405(10) Uani 1 1 d . 0
H3 H 1.177(4) 1.283(4) 0.357(2) 0.052(12) Uiso 1 1 d . 0
C4 C 1.2120(5) 1.1455(3) 0.4439(2) 0.0455(11) Uani 1 1 d . 0
H4 H 1.265(4) 1.182(3) 0.470(2) 0.042(11) Uiso 1 1 d . 0
C5 C 1.1884(5) 1.0354(3) 0.4738(2) 0.0422(11) Uani 1 1 d . 0
H5 H 1.212(5) 0.997(4) 0.523(3) 0.073(16) Uiso 1 1 d . 0
C6 C 1.1178(4) 0.9832(3) 0.43483(19) 0.0300(8) Uani 1 1 d . 0
C7 C 1.0986(4) 0.8669(3) 0.4697(2) 0.0305(9) Uani 1 1 d . 0
H7 H 1.129(4) 0.832(3) 0.520(2) 0.042(11) Uiso 1 1 d . 0
C8 C 1.0317(4) 0.6869(3) 0.47847(18) 0.0255(8) Uani 1 1 d . 0
H8A H 0.939(4) 0.679(3) 0.4953(17) 0.024(9) Uiso 1 1 d . 0
H8B H 1.096(4) 0.661(3) 0.518(2) 0.035(10) Uiso 1 1 d . 0
C9 C 1.0520(4) 0.6260(3) 0.42145(18) 0.0228(8) Uani 1 1 d . 0
H9A H 1.026(3) 0.548(3) 0.4389(17) 0.025(9) Uiso 1 1 d . 0
H9B H 1.143(4) 0.616(3) 0.4050(19) 0.034(11) Uiso 1 1 d . 0
C10 C 1.3313(3) 0.8217(3) 0.08032(17) 0.0226(7) Uani 1 1 d . 0
C11 C 1.4359(4) 0.7624(3) 0.05367(19) 0.0292(8) Uani 1 1 d . 0
H11 H 1.470(4) 0.695(3) 0.079(2) 0.036(11) Uiso 1 1 d . 0
C12 C 1.4912(4) 0.8103(4) -0.0131(2) 0.0356(9) Uani 1 1 d . 0
H12 H 1.558(4) 0.773(3) -0.031(2) 0.034(11) Uiso 1 1 d . 0
C13 C 1.4436(4) 0.9202(3) -0.0560(2) 0.0373(10) Uani 1 1 d . 0
H13 H 1.481(4) 0.950(3) -0.103(2) 0.050(12) Uiso 1 1 d . 0
C14 C 1.3446(4) 0.9818(3) -0.02955(19) 0.0321(9) Uani 1 1 d . 0
H14 H 1.321(4) 1.058(3) -0.0539(19) 0.028(10) Uiso 1 1 d . 0
C15 C 1.2857(3) 0.9358(3) 0.03823(17) 0.0239(8) Uani 1 1 d . 0
C16 C 1.1860(4) 1.0058(3) 0.06441(18) 0.0256(8) Uani 1 1 d . 0
H16 H 1.176(4) 1.085(4) 0.033(2) 0.058(13) Uiso 1 1 d . 0
C17 C 1.0177(4) 1.0521(3) 0.1449(2) 0.0287(9) Uani 1 1 d . 0
H17A H 1.051(4) 1.076(3) 0.1797(19) 0.025(10) Uiso 1 1 d . 0
H17B H 0.988(4) 1.118(3) 0.101(2) 0.042(11) Uiso 1 1 d . 0
C18 C 0.9089(4) 0.9857(3) 0.17970(19) 0.0263(8) Uani 1 1 d . 0
H18A H 0.851(3) 0.967(2) 0.1371(16) 0.014(8) Uiso 1 1 d . 0
H18B H 0.856(3) 1.026(3) 0.2074(17) 0.017(8) Uiso 1 1 d . 0
C19 C 0.8144(3) 0.4970(3) 0.11000(17) 0.0235(8) Uani 1 1 d . 0
C20 C 0.6984(4) 0.4817(3) 0.0810(2) 0.0324(9) Uani 1 1 d . 0
H20 H 0.624(4) 0.516(3) 0.0956(17) 0.018(9) Uiso 1 1 d . 0
C21 C 0.6980(4) 0.4103(3) 0.0399(2) 0.0395(10) Uani 1 1 d . 0
H21 H 0.616(5) 0.395(3) 0.023(2) 0.055(13) Uiso 1 1 d . 0
C22 C 0.8156(4) 0.3498(3) 0.0247(2) 0.0355(10) Uani 1 1 d . 0
H22 H 0.815(4) 0.303(3) -0.0035(19) 0.030(10) Uiso 1 1 d . 0
C23 C 0.9299(4) 0.3644(3) 0.05217(19) 0.0285(8) Uani 1 1 d . 0
H23 H 1.004(4) 0.328(3) 0.0405(18) 0.023(9) Uiso 1 1 d . 0
C24 C 0.9338(3) 0.4363(3) 0.09524(17) 0.0226(7) Uani 1 1 d . 0
C25 C 1.0578(4) 0.4462(3) 0.12315(18) 0.0247(8) Uani 1 1 d . 0
H25 H 1.134(3) 0.408(3) 0.1081(16) 0.016(8) Uiso 1 1 d . 0
C26 C 1.2092(4) 0.5152(3) 0.1855(2) 0.0269(8) Uani 1 1 d . 0
H26A H 1.247(4) 0.563(3) 0.148(2) 0.032(11) Uiso 1 1 d . 0
H26B H 1.260(4) 0.442(4) 0.195(2) 0.051(12) Uiso 1 1 d . 0
C27 C 1.1966(4) 0.5627(3) 0.24815(19) 0.0237(8) Uani 1 1 d . 0
H27A H 1.180(3) 0.507(3) 0.2895(18) 0.017(8) Uiso 1 1 d . 0
H27B H 1.278(4) 0.587(3) 0.2537(18) 0.028(10) Uiso 1 1 d . 0
C28 C 0.6620(3) 0.6116(2) 0.48070(17) 0.0204(7) Uani 1 1 d . 0
C29 C 0.6698(4) 0.5989(3) 0.55596(18) 0.0224(7) Uani 1 1 d . 0
H29 H 0.756(4) 0.585(3) 0.5779(17) 0.021(8) Uiso 1 1 d . 0
C30 C 0.5589(4) 0.6116(3) 0.59612(19) 0.0276(8) Uani 1 1 d . 0
H30 H 0.562(4) 0.607(3) 0.646(2) 0.031(10) Uiso 1 1 d . 0
C31 C 0.4337(4) 0.6380(3) 0.5623(2) 0.0323(9) Uani 1 1 d . 0
H31 H 0.367(4) 0.639(3) 0.5899(18) 0.022(10) Uiso 1 1 d . 0
C32 C 0.4245(4) 0.6509(3) 0.4893(2) 0.0310(9) Uani 1 1 d . 0
H32 H 0.342(4) 0.661(3) 0.467(2) 0.042(11) Uiso 1 1 d . 0
C33 C 0.5356(3) 0.6390(3) 0.44654(17) 0.0221(7) Uani 1 1 d . 0
C34 C 0.5200(4) 0.6516(3) 0.36998(18) 0.0238(8) Uani 1 1 d . 0
H34 H 0.439(3) 0.660(3) 0.3519(17) 0.015(8) Uiso 1 1 d . 0
C35 C 0.5857(4) 0.6722(3) 0.24486(18) 0.0241(8) Uani 1 1 d . 0
H35A H 0.495(4) 0.697(3) 0.2344(18) 0.027(9) Uiso 1 1 d . 0
H35B H 0.606(4) 0.604(3) 0.2299(19) 0.032(10) Uiso 1 1 d . 0
C36 C 0.6806(3) 0.7499(3) 0.20297(18) 0.0222(8) Uani 1 1 d . 0
H36A H 0.654(3) 0.827(2) 0.2067(15) 0.009(7) Uiso 1 1 d . 0
H36B H 0.673(3) 0.745(3) 0.1517(19) 0.025(9) Uiso 1 1 d . 0
N36 N 1.2788(4) 1.1979(4) 0.1544(3) 0.0666(12) Uani 1 1 d . 0
C37 C 1.3392(5) 1.1416(4) 0.2042(3) 0.0514(12) Uani 1 1 d . 0
C38 C 1.4149(5) 1.0666(4) 0.2685(3) 0.0637(14) Uani 1 1 d . 0
H38A H 1.5019 1.0391 0.2532 0.10(2) Uiso 1 1 calc R 0
H38B H 1.3686 1.0018 0.2923 0.087(18) Uiso 1 1 calc R 0
H38C H 1.4249 1.1085 0.3032 0.11(2) Uiso 1 1 calc R 0
N38 N 0.5162(5) 0.3541(5) 0.2370(2) 0.0885(17) Uani 1 1 d . 0
C39 C 0.6193(5) 0.3069(4) 0.2462(2) 0.0537(12) Uani 1 1 d . 0
C40 C 0.7534(5) 0.2500(4) 0.2581(3) 0.0594(13) Uani 1 1 d . 0
H40A H 0.7928 0.2500 0.2108 0.064(15) Uiso 1 1 calc R 0
H40B H 0.7540 0.1715 0.2898 0.074(16) Uiso 1 1 calc R 0
H40C H 0.8042 0.2899 0.2819 0.092(19) Uiso 1 1 calc R 0
N41 N 0.569(2) 1.1195(17) 0.4063(10) 0.080 Uiso 0.25 1 d P 0
C42 C 0.528(3) 1.038(2) 0.4326(13) 0.080 Uiso 0.25 1 d P 0
C43 C 0.479(3) 0.921(2) 0.4569(13) 0.080 Uiso 0.25 1 d P 3

loop_
_atom_site_aniso_label
_atom_site_aniso_U_11
_atom_site_aniso_U_22
_atom_site_aniso_U_33
_atom_site_aniso_U_23
_atom_site_aniso_U_13
_atom_site_aniso_U_12
Mn1 0.0199(3) 0.0155(2) 0.0195(2) -0.00161(18) -0.0045(2) -0.00114(19)
Mn2 0.0191(3) 0.0157(2) 0.0198(2) 0.00113(19) -0.0011(2) 0.00140(19)
Mn3 0.0180(3) 0.0198(2) 0.0206(2) -0.00627(19) -0.0036(2) 0.0015(2)
Mn4 0.0143(3) 0.0207(2) 0.0166(2) -0.00156(19) -0.0030(2) -0.00188(19)
Cl1 0.0193(5) 0.0265(4) 0.0263(4) -0.0028(3) -0.0053(3) -0.0012(3)
Cl2 0.0299(5) 0.0248(4) 0.0185(4) -0.0023(3) -0.0043(3) 0.0035(3)
Cl3 0.0290(5) 0.0181(4) 0.0250(4) -0.0025(3) -0.0024(3) -0.0005(3)
Cl4 0.0193(5) 0.0251(4) 0.0320(4) -0.0078(3) -0.0022(4) 0.0015(3)
N1 0.0229(17) 0.0239(14) 0.0196(13) -0.0038(11) -0.0002(12) -0.0041(12)
N2 0.0221(17) 0.0177(13) 0.0259(15) 0.0019(11) -0.0057(13) 0.0015(11)
N3 0.0213(17) 0.0173(13) 0.0219(14) -0.0025(11) -0.0017(12) 0.0019(11)
N4 0.0187(17) 0.0199(13) 0.0183(13) -0.0015(10) -0.0031(12) -0.0016(11)
O1 0.0238(14) 0.0193(11) 0.0298(12) -0.0036(9) -0.0046(10) -0.0022(9)
O2 0.0152(13) 0.0165(10) 0.0188(11) -0.0004(8) -0.0054(9) 0.0002(9)
O3 0.0210(14) 0.0229(12) 0.0212(11) 0.0024(9) 0.0012(10) 0.0026(9)
O4 0.0188(13) 0.0167(11) 0.0201(11) -0.0008(9) -0.0051(10) 0.0027(9)
O5 0.0254(15) 0.0267(12) 0.0317(13) -0.0149(10) -0.0065(11) 0.0035(10)
O6 0.0178(13) 0.0162(10) 0.0205(11) -0.0025(8) -0.0050(9) 0.0017(9)
O7 0.0157(13) 0.0254(12) 0.0206(11) -0.0030(9) -0.0026(10) -0.0009(9)
O8 0.0150(13) 0.0193(11) 0.0198(11) -0.0020(9) -0.0042(9) 0.0003(9)
C1 0.023(2) 0.0215(16) 0.0323(18) -0.0121(14) 0.0017(15) -0.0006(14)
C2 0.031(2) 0.0252(18) 0.037(2) -0.0089(16) 0.0013(18) -0.0043(16)
C3 0.042(3) 0.024(2) 0.057(3) -0.0134(18) 0.005(2) -0.0092(17)
C4 0.057(3) 0.039(2) 0.051(3) -0.024(2) -0.004(2) -0.020(2)
C5 0.055(3) 0.038(2) 0.037(2) -0.0101(18) -0.005(2) -0.021(2)
C6 0.032(2) 0.0307(19) 0.0289(18) -0.0097(15) 0.0007(16) -0.0098(16)
C7 0.032(2) 0.0305(19) 0.0279(19) -0.0058(15) -0.0030(17) -0.0073(16)
C8 0.031(2) 0.0221(17) 0.0210(17) 0.0001(13) -0.0074(17) -0.0094(15)
C9 0.020(2) 0.0188(17) 0.0233(17) 0.0020(13) -0.0084(15) 0.0005(14)
C10 0.020(2) 0.0273(17) 0.0184(16) -0.0042(13) -0.0048(14) -0.0032(14)
C11 0.027(2) 0.031(2) 0.0280(19) -0.0076(16) -0.0011(16) -0.0017(16)
C12 0.031(3) 0.047(2) 0.033(2) -0.0177(18) 0.0045(18) -0.0075(19)
C13 0.039(3) 0.053(2) 0.0209(19) -0.0082(17) 0.0070(18) -0.018(2)
C14 0.033(2) 0.037(2) 0.0209(17) 0.0008(16) -0.0006(16) -0.0104(17)
C15 0.021(2) 0.0286(17) 0.0213(16) -0.0039(13) -0.0030(15) -0.0076(14)
C16 0.027(2) 0.0226(17) 0.0198(17) 0.0048(14) -0.0076(15) -0.0023(14)
C17 0.034(2) 0.0193(17) 0.0250(18) 0.0010(15) -0.0013(16) 0.0047(15)
C18 0.027(2) 0.0173(16) 0.0267(18) 0.0012(14) -0.0083(16) 0.0082(14)
C19 0.028(2) 0.0185(16) 0.0222(16) -0.0043(13) -0.0025(15) -0.0017(14)
C20 0.026(2) 0.034(2) 0.040(2) -0.0178(17) -0.0068(18) 0.0043(17)
C21 0.035(3) 0.042(2) 0.047(2) -0.0232(18) -0.012(2) 0.0015(18)
C22 0.049(3) 0.0277(19) 0.034(2) -0.0166(16) -0.0070(19) -0.0004(17)
C23 0.033(2) 0.0215(17) 0.0300(19) -0.0072(14) 0.0047(17) -0.0020(16)
C24 0.029(2) 0.0197(16) 0.0184(16) -0.0037(13) 0.0004(14) -0.0044(14)
C25 0.029(2) 0.0179(16) 0.0234(17) -0.0034(13) 0.0030(15) 0.0013(15)
C26 0.018(2) 0.0254(18) 0.036(2) -0.0102(16) -0.0043(17) 0.0033(15)
C27 0.020(2) 0.0184(16) 0.0267(18) 0.0003(14) -0.0064(16) 0.0014(14)
C28 0.0135(19) 0.0168(15) 0.0274(17) -0.0012(13) 0.0011(14) -0.0033(13)
C29 0.022(2) 0.0200(16) 0.0252(17) -0.0062(13) -0.0023(16) -0.0031(14)
C30 0.034(2) 0.0264(18) 0.0210(17) -0.0063(14) 0.0009(16) -0.0033(15)
C31 0.022(2) 0.039(2) 0.033(2) -0.0082(16) 0.0109(18) -0.0030(17)
C32 0.022(2) 0.0331(19) 0.032(2) -0.0040(15) -0.0019(17) -0.0008(16)
C33 0.016(2) 0.0215(16) 0.0256(17) -0.0025(13) -0.0002(14) -0.0049(13)
C34 0.021(2) 0.0200(16) 0.0268(18) -0.0037(13) -0.0082(17) 0.0018(14)
C35 0.017(2) 0.0302(18) 0.0240(17) -0.0070(14) -0.0065(15) -0.0004(14)
C36 0.0150(19) 0.0249(18) 0.0225(17) -0.0042(14) -0.0054(14) 0.0045(14)
N36 0.049(3) 0.067(3) 0.076(3) -0.016(2) 0.012(2) 0.001(2)
C37 0.034(3) 0.049(3) 0.076(3) -0.027(2) 0.018(2) -0.009(2)
C38 0.049(4) 0.050(3) 0.085(4) -0.013(3) -0.004(3) -0.005(2)
N38 0.045(3) 0.157(5) 0.056(3) -0.038(3) 0.003(2) 0.015(3)
C39 0.039(3) 0.081(3) 0.046(3) -0.026(2) 0.009(2) -0.007(3)
C40 0.044(3) 0.055(3) 0.077(4) -0.020(3) 0.004(3) -0.001(2)

loop_
_atom_type_symbol
_atom_type_description
_atom_type_scat_dispersion_real
_atom_type_scat_dispersion_imag
_atom_type_scat_source
C C 0.0033 0.0016 'International Tables Vol C Tables 4.2.6.8 and 6.1.1.4'
H H 0.0000 0.0000 'International Tables Vol C Tables 4.2.6.8 and 6.1.1.4'
N N 0.0061 0.0033 'International Tables Vol C Tables 4.2.6.8 and 6.1.1.4'
O O 0.0106 0.0060 'International Tables Vol C Tables 4.2.6.8 and 6.1.1.4'
Cl Cl 0.1484 0.1585 'International Tables Vol C Tables 4.2.6.8 and 6.1.1.4'
Mn Mn 0.3368 0.7283 'International Tables Vol C Tables 4.2.6.8 and 6.1.1.4'

loop_
_geom_angle_atom_site_label_1
_geom_angle_atom_site_label_2
_geom_angle_atom_site_label_3
_geom_angle
O1 Mn1 O2 172.72(9)
O1 Mn1 O4 94.89(9)
O2 Mn1 O4 92.36(9)
O1 Mn1 N1 90.90(10)
O2 Mn1 N1 82.27(10)
O4 Mn1 N1 164.31(11)
O1 Mn1 Cl4 95.29(8)
O2 Mn1 Cl4 83.85(7)
O4 Mn1 Cl4 91.08(7)
N1 Mn1 Cl4 102.92(9)
O1 Mn1 Cl1 91.07(8)
O2 Mn1 Cl1 91.09(7)
O4 Mn1 Cl1 78.28(7)
N1 Mn1 Cl1 87.05(9)
Cl4 Mn1 Cl1 168.05(3)
O3 Mn2 O4 170.96(10)
O3 Mn2 O6 93.09(9)
O4 Mn2 O6 94.69(9)
O3 Mn2 N2 90.64(11)
O4 Mn2 N2 82.82(11)
O6 Mn2 N2 166.45(10)
O3 Mn2 Cl1 92.53(7)
O4 Mn2 Cl1 82.47(6)
O6 Mn2 Cl1 93.19(6)
N2 Mn2 Cl1 99.65(8)
O3 Mn2 Cl2 95.18(7)
O4 Mn2 Cl2 90.82(7)
O6 Mn2 Cl2 78.94(6)
N2 Mn2 Cl2 87.76(8)
Cl1 Mn2 Cl2 169.25(4)
O5 Mn3 O6 172.73(10)
O5 Mn3 O8 91.77(10)
O6 Mn3 O8 95.07(9)
O5 Mn3 N3 90.94(11)
O6 Mn3 N3 82.53(10)
O8 Mn3 N3 173.35(9)
O5 Mn3 Cl2 94.89(7)
O6 Mn3 Cl2 82.54(6)
O8 Mn3 Cl2 91.01(6)
N3 Mn3 Cl2 94.81(8)
O5 Mn3 Cl3 93.48(8)
O6 Mn3 Cl3 90.24(7)
O8 Mn3 Cl3 79.11(6)
N3 Mn3 Cl3 94.66(8)
Cl2 Mn3 Cl3 167.24(3)
O7 Mn4 O8 171.51(10)
O7 Mn4 O2 93.39(9)
O8 Mn4 O2 94.51(9)
O7 Mn4 N4 90.27(10)
O8 Mn4 N4 82.71(10)
O2 Mn4 N4 167.02(9)
O7 Mn4 Cl3 95.29(7)
O8 Mn4 Cl3 81.46(6)
O2 Mn4 Cl3 90.95(7)
N4 Mn4 Cl3 101.11(8)
O7 Mn4 Cl4 92.79(7)
O8 Mn4 Cl4 91.85(6)
O2 Mn4 Cl4 78.40(6)
N4 Mn4 Cl4 89.00(8)
Cl3 Mn4 Cl4 167.00(4)
Mn2 Cl1 Mn1 78.26(3)
Mn3 Cl2 Mn2 78.10(3)
Mn4 Cl3 Mn3 77.98(3)
Mn1 Cl4 Mn4 78.03(3)
C7 N1 C8 121.8(3)
C7 N1 Mn1 125.7(2)
C8 N1 Mn1 112.4(2)
C16 N2 C17 121.9(3)
C16 N2 Mn2 125.2(2)
C17 N2 Mn2 112.4(2)
C25 N3 C26 120.3(3)
C25 N3 Mn3 126.8(2)
C26 N3 Mn3 112.6(2)
C34 N4 C35 121.8(3)
C34 N4 Mn4 125.0(2)
C35 N4 Mn4 112.8(2)
C1 O1 Mn1 128.45(18)
C9 O2 Mn1 112.18(18)
C9 O2 Mn4 120.1(2)
Mn1 O2 Mn4 115.86(10)
C10 O3 Mn2 129.65(19)
C18 O4 Mn2 111.7(2)
C18 O4 Mn1 121.2(2)
Mn2 O4 Mn1 115.81(10)
C19 O5 Mn3 131.0(2)
C27 O6 Mn3 110.58(19)
C27 O6 Mn2 121.4(2)
Mn3 O6 Mn2 115.62(9)
C28 O7 Mn4 127.32(18)
C36 O8 Mn4 111.5(2)
C36 O8 Mn3 121.11(19)
Mn4 O8 Mn3 115.91(9)
O1 C1 C2 118.8(3)
O1 C1 C6 123.1(3)
C2 C1 C6 118.1(3)
C3 C2 C1 121.3(3)
C2 C3 C4 121.0(4)
C5 C4 C3 118.8(4)
C4 C5 C6 121.5(4)
C5 C6 C1 119.2(3)
C5 C6 C7 118.2(3)
C1 C6 C7 122.6(3)
N1 C7 C6 125.2(3)
N1 C8 C9 105.7(3)
O2 C9 C8 107.1(3)
O3 C10 C11 119.2(3)
O3 C10 C15 122.5(3)
C11 C10 C15 118.3(3)
C12 C11 C10 121.4(3)
C11 C12 C13 120.6(4)
C14 C13 C12 119.0(4)
C13 C14 C15 121.9(3)
C14 C15 C10 118.6(3)
C14 C15 C16 119.4(3)
C10 C15 C16 121.9(3)
N2 C16 C15 126.0(3)
N2 C17 C18 107.1(3)
O4 C18 C17 107.3(3)
O5 C19 C20 118.5(3)
O5 C19 C24 123.5(3)
C20 C19 C24 118.1(3)
C21 C20 C19 121.7(4)
C20 C21 C22 120.8(4)
C23 C22 C21 118.2(4)
C22 C23 C24 122.5(4)
C23 C24 C19 118.7(3)
C23 C24 C25 119.4(3)
C19 C24 C25 121.9(3)
N3 C25 C24 125.7(3)
N3 C26 C27 107.5(3)
O6 C27 C26 108.0(3)
O7 C28 C29 119.3(3)
O7 C28 C33 122.5(3)
C29 C28 C33 118.2(3)
C30 C29 C28 121.4(3)
C29 C30 C31 120.4(3)
C32 C31 C30 119.0(4)
C31 C32 C33 122.2(3)
C32 C33 C28 118.9(3)
C32 C33 C34 119.9(3)
C28 C33 C34 121.2(3)
N4 C34 C33 126.0(3)
N4 C35 C36 105.5(3)
O8 C36 C35 107.3(2)
N36 C37 C38 178.5(5)
N38 C39 C40 178.0(6)
N41 C42 C43 170(3)

loop_
_geom_bond_atom_site_label_1
_geom_bond_atom_site_label_2
_geom_bond_distance
Mn1 O1 1.865(2)
Mn1 O2 1.936(2)
Mn1 O4 1.956(2)
Mn1 N1 1.994(3)
Mn1 Cl4 2.5150(10)
Mn1 Cl1 2.6834(10)
Mn2 O3 1.856(2)
Mn2 O4 1.935(2)
Mn2 O6 1.967(2)
Mn2 N2 1.989(2)
Mn2 Cl1 2.5372(9)
Mn2 Cl2 2.6802(10)
Mn3 O5 1.858(2)
Mn3 O6 1.937(2)
Mn3 O8 1.952(2)
Mn3 N3 1.985(3)
Mn3 Cl2 2.5622(10)
Mn3 Cl3 2.6730(10)
Mn4 O7 1.866(2)
Mn4 O8 1.951(2)
Mn4 O2 1.951(2)
Mn4 N4 1.972(3)
Mn4 Cl3 2.5832(10)
Mn4 Cl4 2.7116(10)
N1 C7 1.276(4)
N1 C8 1.473(4)
N2 C16 1.280(5)
N2 C17 1.471(5)
N3 C25 1.280(4)
N3 C26 1.477(4)
N4 C34 1.282(5)
N4 C35 1.477(4)
O1 C1 1.329(4)
O2 C9 1.442(3)
O3 C10 1.336(4)
O4 C18 1.448(3)
O5 C19 1.327(4)
O6 C27 1.438(4)
O7 C28 1.331(4)
O8 C36 1.443(4)
C1 C2 1.406(5)
C1 C6 1.408(4)
C2 C3 1.366(5)
C3 C4 1.391(6)
C4 C5 1.372(5)
C5 C6 1.407(5)
C6 C7 1.440(5)
C8 C9 1.505(5)
C10 C11 1.391(5)
C10 C15 1.421(4)
C11 C12 1.375(5)
C12 C13 1.391(5)
C13 C14 1.366(6)
C14 C15 1.403(5)
C15 C16 1.430(5)
C17 C18 1.504(5)
C19 C20 1.392(5)
C19 C24 1.415(5)
C20 C21 1.361(5)
C21 C22 1.402(6)
C22 C23 1.359(5)
C23 C24 1.400(5)
C24 C25 1.433(5)
C26 C27 1.488(5)
C28 C29 1.402(5)
C28 C33 1.420(4)
C29 C30 1.372(5)
C30 C31 1.406(5)
C31 C32 1.359(5)
C32 C33 1.400(5)
C33 C34 1.435(5)
C35 C36 1.510(5)
N36 C37 1.132(6)
C37 C38 1.460(7)
N38 C39 1.125(6)
C39 C40 1.445(6)
N41 C42 1.12(3)
C42 C43 1.54(3)

loop_
_geom_torsion_atom_site_label_1
_geom_torsion_atom_site_label_2
_geom_torsion_atom_site_label_3
_geom_torsion_atom_site_label_4
_geom_torsion
O3 Mn2 Cl1 Mn1 -173.43(7)
O4 Mn2 Cl1 Mn1 14.13(6)
O6 Mn2 Cl1 Mn1 -80.19(7)
N2 Mn2 Cl1 Mn1 95.49(9)
Cl2 Mn2 Cl1 Mn1 -37.62(17)
O1 Mn1 Cl1 Mn2 -108.92(7)
O2 Mn1 Cl1 Mn2 78.03(6)
O4 Mn1 Cl1 Mn2 -14.15(6)
N1 Mn1 Cl1 Mn2 160.23(8)
Cl4 Mn1 Cl1 Mn2 13.34(15)
O5 Mn3 Cl2 Mn2 173.19(8)
O6 Mn3 Cl2 Mn2 -13.65(7)
O8 Mn3 Cl2 Mn2 81.33(6)
N3 Mn3 Cl2 Mn2 -95.45(8)
Cl3 Mn3 Cl2 Mn2 42.38(16)
O3 Mn2 Cl2 Mn3 105.73(7)
O4 Mn2 Cl2 Mn3 -81.04(6)
O6 Mn2 Cl2 Mn3 13.58(7)
N2 Mn2 Cl2 Mn3 -163.83(9)
Cl1 Mn2 Cl2 Mn3 -29.90(17)
O7 Mn4 Cl3 Mn3 -173.39(7)
O8 Mn4 Cl3 Mn3 14.52(7)
O2 Mn4 Cl3 Mn3 -79.89(6)
N4 Mn4 Cl3 Mn3 95.30(8)
Cl4 Mn4 Cl3 Mn3 -45.17(14)
O5 Mn3 Cl3 Mn4 -105.75(7)
O6 Mn3 Cl3 Mn4 80.50(7)
O8 Mn3 Cl3 Mn4 -14.62(7)
N3 Mn3 Cl3 Mn4 163.02(8)
Cl2 Mn3 Cl3 Mn4 25.19(16)
O1 Mn1 Cl4 Mn4 175.07(7)
O2 Mn1 Cl4 Mn4 -12.20(6)
O4 Mn1 Cl4 Mn4 80.06(6)
N1 Mn1 Cl4 Mn4 -92.79(8)
Cl1 Mn1 Cl4 Mn4 53.18(15)
O7 Mn4 Cl4 Mn1 105.18(7)
O8 Mn4 Cl4 Mn1 -81.93(7)
O2 Mn4 Cl4 Mn1 12.29(6)
N4 Mn4 Cl4 Mn1 -164.60(8)
Cl3 Mn4 Cl4 Mn1 -23.25(14)
O1 Mn1 N1 C7 -14.7(3)
O2 Mn1 N1 C7 167.8(3)
O4 Mn1 N1 C7 97.0(5)
Cl4 Mn1 N1 C7 -110.4(3)
Cl1 Mn1 N1 C7 76.3(3)
O1 Mn1 N1 C8 169.8(3)
O2 Mn1 N1 C8 -7.7(2)
O4 Mn1 N1 C8 -78.5(5)
Cl4 Mn1 N1 C8 74.1(2)
Cl1 Mn1 N1 C8 -99.2(2)
O3 Mn2 N2 C16 18.0(3)
O4 Mn2 N2 C16 -168.3(3)
O6 Mn2 N2 C16 -88.1(6)
Cl1 Mn2 N2 C16 110.7(3)
Cl2 Mn2 N2 C16 -77.2(3)
O3 Mn2 N2 C17 -169.5(2)
O4 Mn2 N2 C17 4.2(2)
O6 Mn2 N2 C17 84.4(5)
Cl1 Mn2 N2 C17 -76.8(2)
Cl2 Mn2 N2 C17 95.3(2)
O5 Mn3 N3 C25 4.5(3)
O6 Mn3 N3 C25 -172.3(3)
O8 Mn3 N3 C25 118.5(9)
Cl2 Mn3 N3 C25 -90.5(3)
Cl3 Mn3 N3 C25 98.1(3)
O5 Mn3 N3 C26 178.4(2)
O6 Mn3 N3 C26 1.6(2)
O8 Mn3 N3 C26 -67.6(10)
Cl2 Mn3 N3 C26 83.4(2)
Cl3 Mn3 N3 C26 -88.0(2)
O7 Mn4 N4 C34 20.7(3)
O8 Mn4 N4 C34 -164.0(3)
O2 Mn4 N4 C34 -85.7(5)
Cl3 Mn4 N4 C34 116.2(2)
Cl4 Mn4 N4 C34 -72.0(3)
O7 Mn4 N4 C35 -166.7(2)
O8 Mn4 N4 C35 8.5(2)
O2 Mn4 N4 C35 86.8(5)
Cl3 Mn4 N4 C35 -71.3(2)
Cl4 Mn4 N4 C35 100.5(2)
O2 Mn1 O1 C1 43.1(9)
O4 Mn1 O1 C1 -142.5(3)
N1 Mn1 O1 C1 22.9(3)
Cl4 Mn1 O1 C1 126.0(3)
Cl1 Mn1 O1 C1 -64.2(3)
O1 Mn1 O2 C9 -40.8(9)
O4 Mn1 O2 C9 144.8(2)
N1 Mn1 O2 C9 -20.4(2)
Cl4 Mn1 O2 C9 -124.4(2)
Cl1 Mn1 O2 C9 66.5(2)
O1 Mn1 O2 Mn4 102.2(8)
O4 Mn1 O2 Mn4 -72.21(12)
N1 Mn1 O2 Mn4 122.60(13)
Cl4 Mn1 O2 Mn4 18.63(10)
Cl1 Mn1 O2 Mn4 -150.52(10)
O7 Mn4 O2 C9 30.3(2)
O8 Mn4 O2 C9 -146.6(2)
N4 Mn4 O2 C9 136.4(4)
Cl3 Mn4 O2 C9 -65.1(2)
Cl4 Mn4 O2 C9 122.4(2)
O7 Mn4 O2 Mn1 -109.66(12)
O8 Mn4 O2 Mn1 73.47(12)
N4 Mn4 O2 Mn1 -3.5(5)
Cl3 Mn4 O2 Mn1 154.98(10)
Cl4 Mn4 O2 Mn1 -17.50(9)
O4 Mn2 O3 C10 -64.7(6)
O6 Mn2 O3 C10 145.8(3)
N2 Mn2 O3 C10 -21.2(3)
Cl1 Mn2 O3 C10 -120.9(3)
Cl2 Mn2 O3 C10 66.6(3)
O3 Mn2 O4 C18 66.2(6)
O6 Mn2 O4 C18 -144.4(2)
N2 Mn2 O4 C18 22.2(2)
Cl1 Mn2 O4 C18 122.9(2)
Cl2 Mn2 O4 C18 -65.5(2)
O3 Mn2 O4 Mn1 -78.1(5)
O6 Mn2 O4 Mn1 71.25(12)
N2 Mn2 O4 Mn1 -122.14(13)
Cl1 Mn2 O4 Mn1 -21.36(10)
Cl2 Mn2 O4 Mn1 150.22(10)
O1 Mn1 O4 C18 -30.2(2)
O2 Mn1 O4 C18 149.1(2)
N1 Mn1 O4 C18 -141.4(4)
Cl4 Mn1 O4 C18 65.2(2)
Cl1 Mn1 O4 C18 -120.3(2)
O1 Mn1 O4 Mn2 110.48(12)
O2 Mn1 O4 Mn2 -70.22(12)
N1 Mn1 O4 Mn2 -0.8(4)
Cl4 Mn1 O4 Mn2 -154.11(10)
Cl1 Mn1 O4 Mn2 20.40(9)
O6 Mn3 O5 C19 21.4(9)
O8 Mn3 O5 C19 -178.5(3)
N3 Mn3 O5 C19 -4.5(3)
Cl2 Mn3 O5 C19 90.4(3)
Cl3 Mn3 O5 C19 -99.3(3)
O5 Mn3 O6 C27 -52.7(8)
O8 Mn3 O6 C27 147.3(2)
N3 Mn3 O6 C27 -26.5(2)
Cl2 Mn3 O6 C27 -122.4(2)
Cl3 Mn3 O6 C27 68.2(2)
O5 Mn3 O6 Mn2 90.1(7)
O8 Mn3 O6 Mn2 -69.93(12)
N3 Mn3 O6 Mn2 116.31(13)
Cl2 Mn3 O6 Mn2 20.43(10)
Cl3 Mn3 O6 Mn2 -149.02(11)
O3 Mn2 O6 C27 24.1(2)
O4 Mn2 O6 C27 -151.3(2)
N2 Mn2 O6 C27 129.9(5)
Cl1 Mn2 O6 C27 -68.6(2)
Cl2 Mn2 O6 C27 118.8(2)
O3 Mn2 O6 Mn3 -114.37(12)
O4 Mn2 O6 Mn3 70.22(12)
N2 Mn2 O6 Mn3 -8.6(5)
Cl1 Mn2 O6 Mn3 152.92(10)
Cl2 Mn2 O6 Mn3 -19.70(10)
O8 Mn4 O7 C28 -65.0(7)
O2 Mn4 O7 C28 136.6(3)
N4 Mn4 O7 C28 -30.9(3)
Cl3 Mn4 O7 C28 -132.1(2)
Cl4 Mn4 O7 C28 58.1(2)
O7 Mn4 O8 C36 54.0(7)
O2 Mn4 O8 C36 -147.7(2)
N4 Mn4 O8 C36 19.6(2)
Cl3 Mn4 O8 C36 122.1(2)
Cl4 Mn4 O8 C36 -69.15(19)
O7 Mn4 O8 Mn3 -90.0(6)
O2 Mn4 O8 Mn3 68.36(12)
N4 Mn4 O8 Mn3 -124.38(13)
Cl3 Mn4 O8 Mn3 -21.93(10)
Cl4 Mn4 O8 Mn3 146.86(10)
O5 Mn3 O8 C36 -25.8(2)
O6 Mn3 O8 C36 151.8(2)
N3 Mn3 O8 C36 -139.7(9)
Cl2 Mn3 O8 C36 69.2(2)
Cl3 Mn3 O8 C36 -119.0(2)
O5 Mn3 O8 Mn4 114.52(12)
O6 Mn3 O8 Mn4 -67.96(12)
N3 Mn3 O8 Mn4 0.6(10)
Cl2 Mn3 O8 Mn4 -150.56(10)
Cl3 Mn3 O8 Mn4 21.31(10)
Mn1 O1 C1 C2 161.0(3)
Mn1 O1 C1 C6 -19.8(5)
O1 C1 C2 C3 178.8(4)
C6 C1 C2 C3 -0.4(6)
C1 C2 C3 C4 -0.3(7)
C2 C3 C4 C5 -0.3(7)
C3 C4 C5 C6 1.7(7)
C4 C5 C6 C1 -2.5(7)
C4 C5 C6 C7 179.3(4)
O1 C1 C6 C5 -177.4(4)
C2 C1 C6 C5 1.8(6)
O1 C1 C6 C7 0.8(6)
C2 C1 C6 C7 180.0(4)
C8 N1 C7 C6 178.6(4)
Mn1 N1 C7 C6 3.5(6)
C5 C6 C7 N1 -174.8(4)
C1 C6 C7 N1 7.0(6)
C7 N1 C8 C9 -143.7(4)
Mn1 N1 C8 C9 32.0(4)
Mn1 O2 C9 C8 43.5(3)
Mn4 O2 C9 C8 -97.8(3)
N1 C8 C9 O2 -47.5(4)
Mn2 O3 C10 C11 -166.6(2)
Mn2 O3 C10 C15 13.7(5)
O3 C10 C11 C12 177.7(3)
C15 C10 C11 C12 -2.6(5)
C10 C11 C12 C13 0.0(6)
C11 C12 C13 C14 2.7(6)
C12 C13 C14 C15 -2.8(6)
C13 C14 C15 C10 0.2(5)
C13 C14 C15 C16 177.5(4)
O3 C10 C15 C14 -177.9(3)
C11 C10 C15 C14 2.4(5)
O3 C10 C15 C16 4.9(5)
C11 C10 C15 C16 -174.8(3)
C17 N2 C16 C15 -179.7(3)
Mn2 N2 C16 C15 -7.8(5)
C14 C15 C16 N2 175.6(3)
C10 C15 C16 N2 -7.2(5)
C16 N2 C17 C18 144.8(3)
Mn2 N2 C17 C18 -28.0(3)
Mn2 O4 C18 C17 -43.2(3)
Mn1 O4 C18 C17 98.9(3)
N2 C17 C18 O4 45.0(4)
Mn3 O5 C19 C20 -177.2(2)
Mn3 O5 C19 C24 3.3(5)
O5 C19 C20 C21 -179.1(3)
C24 C19 C20 C21 0.4(5)
C19 C20 C21 C22 -0.5(6)
C20 C21 C22 C23 0.0(6)
C21 C22 C23 C24 0.7(6)
C22 C23 C24 C19 -0.8(5)
C22 C23 C24 C25 179.1(3)
O5 C19 C24 C23 179.7(3)
C20 C19 C24 C23 0.2(5)
O5 C19 C24 C25 -0.2(5)
C20 C19 C24 C25 -179.7(3)
C26 N3 C25 C24 -176.8(3)
Mn3 N3 C25 C24 -3.4(5)
C23 C24 C25 N3 -179.5(3)
C19 C24 C25 N3 0.4(5)
C25 N3 C26 C27 -163.4(3)
Mn3 N3 C26 C27 22.2(3)
Mn3 O6 C27 C26 45.9(3)
Mn2 O6 C27 C26 -94.4(3)
N3 C26 C27 O6 -43.1(4)
Mn4 O7 C28 C29 -155.5(2)
Mn4 O7 C28 C33 25.9(4)
O7 C28 C29 C30 -178.1(3)
C33 C28 C29 C30 0.5(5)
C28 C29 C30 C31 -0.1(5)
C29 C30 C31 C32 -0.1(5)
C30 C31 C32 C33 -0.1(6)
C31 C32 C33 C28 0.6(5)
C31 C32 C33 C34 178.9(3)
O7 C28 C33 C32 177.9(3)
C29 C28 C33 C32 -0.8(5)
O7 C28 C33 C34 -0.4(5)
C29 C28 C33 C34 -179.1(3)
C35 N4 C34 C33 -177.6(3)
Mn4 N4 C34 C33 -5.7(5)
C32 C33 C34 N4 172.4(3)
C28 C33 C34 N4 -9.3(5)
C34 N4 C35 C36 140.2(3)
Mn4 N4 C35 C36 -32.7(3)
Mn4 O8 C36 C35 -42.7(3)
Mn3 O8 C36 C35 99.1(3)
N4 C35 C36 O8 47.6(3)
